data_7204158
loop_
_publ_author_name
'Jeanneau, Erwann'
'Audebrand, Nathalie'
'Auffr\'edic, Jean-Paul'
'Lou\"er, Daniel'

_publ_section_title
;
 Crystal structure, thermal behaviour and zeolitic properties of
 Cd2Zr(C2O4)4&#x00B7;(4 + n)H2O
;
_journal_issue 10
_journal_name_full 'Journal of Materials Chemistry'
_journal_page_first 2545
_journal_paper_doi 10.1039/b103711k
_journal_volume 11
_journal_year 2001
_chemical_formula_sum 'C8 Cd2 O22.31 Zr'
_chemical_formula_weight 769.38
_space_group_IT_number 44
_symmetry_cell_setting orthorhombic
_symmetry_space_group_name_Hall 'I 2 -2'
_symmetry_space_group_name_H-M 'I m m 2'
_atom_sites_solution_hydrogens geom
_atom_sites_solution_primary direct
_atom_sites_solution_secondary difmap
_audit_creation_method SHELXL-97
_cell_angle_alpha 90.00
_cell_angle_beta 90.00
_cell_angle_gamma 90.00
_cell_formula_units_Z 2
_cell_length_a 11.2089(7)
_cell_length_b 11.2083(6)
_cell_length_c 8.4747(5)
_cell_measurement_reflns_used 906
_cell_measurement_temperature 293(2)
_cell_measurement_theta_max 30.03
_cell_measurement_theta_min 1.02
_cell_volume 1064.70(11)
_computing_cell_refinement 'Kappa-CCD (Enraf-Nonius)'
_computing_data_collection 'Kappa-CCD (Enraf-Nonius)'
_computing_data_reduction 'Kappa-CCD (Enraf-Nonius)'
_computing_molecular_graphics 'Diamond 21.c'
_computing_publication_material SHELXL-97
_computing_structure_refinement 'SHELXL-97 (Sheldrick, 1997)'
_computing_structure_solution 'SHELXS-97 (Sheldrick, 1990)'
_diffrn_ambient_temperature 293(2)
_diffrn_measured_fraction_theta_full 0.999
_diffrn_measured_fraction_theta_max 0.999
_diffrn_measurement_device_type 'Kappa CCD diffractometer'
_diffrn_measurement_method \q/2\q
_diffrn_radiation_monochromator graphite
_diffrn_radiation_source 'fine-focus sealed tube'
_diffrn_radiation_type MoK\a
_diffrn_radiation_wavelength 0.71073
_diffrn_reflns_av_R_equivalents 0.0000
_diffrn_reflns_av_sigmaI/netI 0.0531
_diffrn_reflns_limit_h_max 15
_diffrn_reflns_limit_h_min -15
_diffrn_reflns_limit_k_max 15
_diffrn_reflns_limit_k_min -15
_diffrn_reflns_limit_l_max 11
_diffrn_reflns_limit_l_min -11
_diffrn_reflns_number 1573
_diffrn_reflns_theta_full 30.02
_diffrn_reflns_theta_max 30.02
_diffrn_reflns_theta_min 2.57
_exptl_absorpt_coefficient_mu 2.564
_exptl_crystal_colour colourless
_exptl_crystal_density_diffrn 2.400
_exptl_crystal_density_method 'not measured'
_exptl_crystal_description 'bipyramidal crystals'
_exptl_crystal_F_000 725
_exptl_crystal_size_max 0.038
_exptl_crystal_size_mid 0.035
_exptl_crystal_size_min 0.035
_refine_diff_density_max 1.537
_refine_diff_density_min -1.740
_refine_diff_density_rms 0.231
_refine_ls_abs_structure_details 'Flack H D (1983), Acta Cryst. A39, 876-881'
_refine_ls_abs_structure_Flack 0.42(13)
_refine_ls_extinction_coef 0.0043(10)
_refine_ls_extinction_expression Fc^*^==kFc[1+0.001xFc^2^\l^3^/sin(2\q)]^-1/4^
_refine_ls_extinction_method SHELXL
_refine_ls_goodness_of_fit_ref 1.090
_refine_ls_hydrogen_treatment mixed
_refine_ls_matrix_type full
_refine_ls_number_parameters 100
_refine_ls_number_reflns 1573
_refine_ls_number_restraints 4
_refine_ls_restrained_S_all 1.093
_refine_ls_R_factor_all 0.1011
_refine_ls_R_factor_gt 0.0677
_refine_ls_shift/su_max 0.659
_refine_ls_shift/su_mean 0.013
_refine_ls_structure_factor_coef Fsqd
_refine_ls_weighting_details 'calc w==1/[\s^2^(Fo^2^)+(0.0941P)^2^+8.4474P] where P==(Fo^2^+2Fc^2^)/3'
_refine_ls_weighting_scheme calc
_refine_ls_wR_factor_gt 0.1719
_refine_ls_wR_factor_ref 0.1920
_reflns_number_gt 1114
_reflns_number_total 1573
_reflns_threshold_expression >2sigma(I)
_cod_data_source_file b103711k.txt
_cod_data_source_block cdzr
_cod_depositor_comments
;
The following automatic conversions were performed:
'_atom_site_symetry_multiplicity' tag replaced with
'_atom_site_symmetry_multiplicity'.

Automatic conversion script
Id: cif_correct_tags 1440 2010-10-19 06:21:57Z saulius 
;
_cod_original_sg_symbol_H-M Imm2
_cod_database_code 7204158

loop_
_symmetry_equiv_pos_as_xyz
'x, y, z'
'-x, -y, z'
'-x, y, z'
'x, -y, z'
'x+1/2, y+1/2, z+1/2'
'-x+1/2, -y+1/2, z+1/2'
'-x+1/2, y+1/2, z+1/2'
'x+1/2, -y+1/2, z+1/2'

loop_
_atom_site_label
_atom_site_type_symbol
_atom_site_fract_x
_atom_site_fract_y
_atom_site_fract_z
_atom_site_U_iso_or_equiv
_atom_site_adp_type
_atom_site_occupancy
_atom_site_symmetry_multiplicity
_atom_site_calc_flag
_atom_site_refinement_flags
_atom_site_disorder_assembly
_atom_site_disorder_group
Zr1 Zr 0.5000 0.0000 0.1723(5) 0.0284(4) Uani 1 4 d S . .
Cd2 Cd 0.0000 0.0000 0.42336(14) 0.0549(9) Uani 1 4 d S . .
Cd1 Cd 0.0000 0.0000 0.9248(3) 0.0667(12) Uani 1 4 d S . .
O11 O 0.1218(7) 0.0000 0.157(3) 0.049(3) Uani 1 2 d S . .
O31 O 0.0000 0.1215(6) 0.679(3) 0.057(3) Uani 1 2 d S . .
O21 O 0.1982(16) 0.0000 0.486(3) 0.133(13) Uani 1 2 d SD . .
O22 O 0.3848(9) 0.0000 0.3808(14) 0.046(3) Uani 1 2 d SD . .
O41 O 0.0000 0.1967(13) 0.352(3) 0.100(10) Uani 1 2 d S . .
O12 O 0.3139(9) 0.0000 0.0934(16) 0.052(3) Uani 1 2 d S . .
O32 O 0.5000 0.1864(9) 0.2460(15) 0.052(3) Uani 1 2 d S . .
OW1 O 0.196(2) 0.0000 0.845(2) 0.090(8) Uiso 1 2 d S . .
OW2 O 0.0000 0.195(3) 0.995(3) 0.106(10) Uiso 1 2 d S . .
O42 O 0.5000 0.1136(10) -0.0384(16) 0.053(3) Uani 1 2 d S . .
C1 C 0.2288(12) 0.0000 0.189(3) 0.052(5) Uani 1 2 d SD . .
C2 C 0.2707(11) 0.0000 0.3650(17) 0.047(4) Uani 1 2 d SD . .
C3 C 0.5000 0.2713(11) 0.154(5) 0.056(6) Uani 1 2 d S . .
C4 C 0.0000 0.2702(14) 0.477(2) 0.049(4) Uani 1 2 d S . .
OW3 O 0.5000 0.0000 0.714(2) 0.000(8) Uiso 0.31(5) 4 d SP . .
OW4 O 0.246(3) 0.259(3) 0.119(7) 0.15(2) Uiso 0.50(7) 1 d P . .

loop_
_atom_site_aniso_label
_atom_site_aniso_U_11
_atom_site_aniso_U_22
_atom_site_aniso_U_33
_atom_site_aniso_U_23
_atom_site_aniso_U_13
_atom_site_aniso_U_12
Zr1 0.0205(7) 0.0193(5) 0.0454(9) 0.000 0.000 0.000
Cd2 0.0320(15) 0.0366(13) 0.096(2) 0.000 0.000 0.000
Cd1 0.0442(19) 0.0374(14) 0.118(3) 0.000 0.000 0.000
O11 0.020(4) 0.046(4) 0.081(9) 0.000 0.010(8) 0.000
O31 0.052(5) 0.016(3) 0.102(9) -0.036(8) 0.000 0.000
O21 0.015(7) 0.16(2) 0.22(3) 0.000 0.031(11) 0.000
O22 0.037(6) 0.050(6) 0.053(6) 0.000 0.015(5) 0.000
O41 0.135(19) 0.011(5) 0.15(2) -0.019(7) 0.000 0.000
O12 0.029(6) 0.060(6) 0.068(7) 0.000 0.021(5) 0.000
O32 0.060(7) 0.028(5) 0.068(7) 0.022(5) 0.000 0.000
O42 0.058(7) 0.043(6) 0.059(7) 0.027(5) 0.000 0.000
C1 0.034(6) 0.028(5) 0.095(14) 0.000 0.017(13) 0.000
C2 0.039(8) 0.040(7) 0.062(9) 0.000 0.037(8) 0.000
C3 0.029(5) 0.026(5) 0.11(2) 0.014(12) 0.000 0.000
C4 0.046(8) 0.040(7) 0.060(10) -0.034(8) 0.000 0.000

loop_
_atom_type_symbol
_atom_type_description
_atom_type_scat_dispersion_real
_atom_type_scat_dispersion_imag
_atom_type_scat_source
C C 0.0033 0.0016 'International Tables Vol C Tables 4.2.6.8 and 6.1.1.4'
O O 0.0106 0.0060 'International Tables Vol C Tables 4.2.6.8 and 6.1.1.4'
Zr Zr -2.9673 0.5597 'International Tables Vol C Tables 4.2.6.8 and 6.1.1.4'
Cd Cd -0.8075 1.2024 'International Tables Vol C Tables 4.2.6.8 and 6.1.1.4'

loop_
_geom_angle_atom_site_label_1
_geom_angle_atom_site_label_2
_geom_angle_atom_site_label_3
_geom_angle
_geom_angle_site_symmetry_1
_geom_angle_site_symmetry_3
_geom_angle_publ_flag
O32 Zr1 O32 146.7(6) . 2_655 ?
O32 Zr1 O22 76.6(3) . 2_655 ?
O32 Zr1 O22 76.6(3) 2_655 2_655 ?
O32 Zr1 O22 76.6(3) . . ?
O32 Zr1 O22 76.6(3) 2_655 . ?
O22 Zr1 O22 72.3(6) 2_655 . ?
O32 Zr1 O12 95.01(13) . . ?
O32 Zr1 O12 95.01(13) 2_655 . ?
O22 Zr1 O12 143.9(5) 2_655 . ?
O22 Zr1 O12 71.6(4) . . ?
O32 Zr1 O12 95.01(13) . 2_655 ?
O32 Zr1 O12 95.01(13) 2_655 2_655 ?
O22 Zr1 O12 71.6(4) 2_655 2_655 ?
O22 Zr1 O12 143.9(5) . 2_655 ?
O12 Zr1 O12 144.5(6) . 2_655 ?
O32 Zr1 O42 142.1(5) . 2_655 ?
O32 Zr1 O42 71.2(5) 2_655 2_655 ?
O22 Zr1 O42 131.1(3) 2_655 2_655 ?
O22 Zr1 O42 131.1(3) . 2_655 ?
O12 Zr1 O42 75.6(3) . 2_655 ?
O12 Zr1 O42 75.6(3) 2_655 2_655 ?
O32 Zr1 O42 71.2(5) . . ?
O32 Zr1 O42 142.1(5) 2_655 . ?
O22 Zr1 O42 131.1(3) 2_655 . ?
O22 Zr1 O42 131.1(3) . . ?
O12 Zr1 O42 75.6(3) . . ?
O12 Zr1 O42 75.6(3) 2_655 . ?
O42 Zr1 O42 70.9(7) 2_655 . ?
O32 Zr1 OW3 106.6(3) . 1_554 ?
O32 Zr1 OW3 106.6(3) 2_655 1_554 ?
O22 Zr1 OW3 143.8(3) 2_655 1_554 ?
O22 Zr1 OW3 143.8(3) . 1_554 ?
O12 Zr1 OW3 72.2(3) . 1_554 ?
O12 Zr1 OW3 72.2(3) 2_655 1_554 ?
O42 Zr1 OW3 35.5(4) 2_655 1_554 ?
O42 Zr1 OW3 35.5(4) . 1_554 ?
O32 Zr1 OW4 135.4(5) . 4 ?
O32 Zr1 OW4 49.6(6) 2_655 4 ?
O22 Zr1 OW4 120.0(8) 2_655 4 ?
O22 Zr1 OW4 71.3(7) . 4 ?
O12 Zr1 OW4 45.8(5) . 4 ?
O12 Zr1 OW4 129.0(5) 2_655 4 ?
O42 Zr1 OW4 59.9(7) 2_655 4 ?
O42 Zr1 OW4 108.7(8) . 4 ?
OW3 Zr1 OW4 83.6(8) 1_554 4 ?
O32 Zr1 OW4 49.6(6) . 3_655 ?
O32 Zr1 OW4 135.4(5) 2_655 3_655 ?
O22 Zr1 OW4 71.3(7) 2_655 3_655 ?
O22 Zr1 OW4 120.0(8) . 3_655 ?
O12 Zr1 OW4 129.0(5) . 3_655 ?
O12 Zr1 OW4 45.8(5) 2_655 3_655 ?
O42 Zr1 OW4 108.7(8) 2_655 3_655 ?
O42 Zr1 OW4 59.9(7) . 3_655 ?
OW3 Zr1 OW4 83.6(8) 1_554 3_655 ?
OW4 Zr1 OW4 167.2(16) 4 3_655 ?
O32 Zr1 OW4 135.4(5) . 2_655 ?
O32 Zr1 OW4 49.6(6) 2_655 2_655 ?
O22 Zr1 OW4 71.3(7) 2_655 2_655 ?
O22 Zr1 OW4 120.0(8) . 2_655 ?
O12 Zr1 OW4 129.0(5) . 2_655 ?
O12 Zr1 OW4 45.8(5) 2_655 2_655 ?
O42 Zr1 OW4 59.9(7) 2_655 2_655 ?
O42 Zr1 OW4 108.7(8) . 2_655 ?
OW3 Zr1 OW4 83.6(8) 1_554 2_655 ?
OW4 Zr1 OW4 88.2(9) 4 2_655 ?
OW4 Zr1 OW4 90.4(9) 3_655 2_655 ?
O21 Cd2 O21 153.2(12) . 2 ?
O21 Cd2 O41 93.5(2) . 2 ?
O21 Cd2 O41 93.5(2) 2 2 ?
O21 Cd2 O41 93.5(2) . . ?
O21 Cd2 O41 93.5(2) 2 . ?
O41 Cd2 O41 149.3(13) 2 . ?
O21 Cd2 O31 78.7(5) . . ?
O21 Cd2 O31 78.7(5) 2 . ?
O41 Cd2 O31 137.6(7) 2 . ?
O41 Cd2 O31 73.2(8) . . ?
O21 Cd2 O31 78.7(5) . 2 ?
O21 Cd2 O31 78.7(5) 2 2 ?
O41 Cd2 O31 73.2(8) 2 2 ?
O41 Cd2 O31 137.6(7) . 2 ?
O31 Cd2 O31 64.4(7) . 2 ?
O21 Cd2 O11 134.6(6) . 2 ?
O21 Cd2 O11 72.2(7) 2 2 ?
O41 Cd2 O11 76.9(6) 2 2 ?
O41 Cd2 O11 76.9(6) . 2 ?
O31 Cd2 O11 136.4(3) . 2 ?
O31 Cd2 O11 136.4(3) 2 2 ?
O21 Cd2 O11 72.2(7) . . ?
O21 Cd2 O11 134.6(6) 2 . ?
O41 Cd2 O11 76.9(6) 2 . ?
O41 Cd2 O11 76.9(6) . . ?
O31 Cd2 O11 136.4(3) . . ?
O31 Cd2 O11 136.4(3) 2 . ?
O11 Cd2 O11 62.3(6) 2 . ?
O21 Cd2 OW1 45.0(6) . . ?
O21 Cd2 OW1 108.2(8) 2 . ?
O41 Cd2 OW1 103.0(6) 2 . ?
O41 Cd2 OW1 103.0(6) . . ?
O31 Cd2 OW1 43.9(3) . . ?
O31 Cd2 OW1 43.9(3) 2 . ?
O11 Cd2 OW1 179.6(5) 2 . ?
O11 Cd2 OW1 117.3(5) . . ?
O21 Cd2 OW1 108.2(8) . 2 ?
O21 Cd2 OW1 45.0(6) 2 2 ?
O41 Cd2 OW1 103.0(6) 2 2 ?
O41 Cd2 OW1 103.0(6) . 2 ?
O31 Cd2 OW1 43.9(3) . 2 ?
O31 Cd2 OW1 43.9(3) 2 2 ?
O11 Cd2 OW1 117.3(5) 2 2 ?
O11 Cd2 OW1 179.6(5) . 2 ?
OW1 Cd2 OW1 63.1(7) . 2 ?
O21 Cd2 OW2 101.4(5) . 2_554 ?
O21 Cd2 OW2 101.4(5) 2 2_554 ?
O41 Cd2 OW2 43.6(7) 2 2_554 ?
O41 Cd2 OW2 105.7(9) . 2_554 ?
O31 Cd2 OW2 178.9(5) . 2_554 ?
O31 Cd2 OW2 116.7(5) 2 2_554 ?
O11 Cd2 OW2 42.9(3) 2 2_554 ?
O11 Cd2 OW2 42.9(3) . 2_554 ?
OW1 Cd2 OW2 136.9(4) . 2_554 ?
OW1 Cd2 OW2 136.9(4) 2 2_554 ?
O21 Cd2 OW2 101.4(5) . 1_554 ?
O21 Cd2 OW2 101.4(5) 2 1_554 ?
O41 Cd2 OW2 105.7(9) 2 1_554 ?
O41 Cd2 OW2 43.6(7) . 1_554 ?
O31 Cd2 OW2 116.7(5) . 1_554 ?
O31 Cd2 OW2 178.9(5) 2 1_554 ?
O11 Cd2 OW2 42.9(3) 2 1_554 ?
O11 Cd2 OW2 42.9(3) . 1_554 ?
OW1 Cd2 OW2 136.9(4) . 1_554 ?
OW1 Cd2 OW2 136.9(4) 2 1_554 ?
OW2 Cd2 OW2 62.1(8) 2_554 1_554 ?
OW2 Cd1 OW2 149.7(14) . 2 ?
OW2 Cd1 OW1 94.4(3) . . ?
OW2 Cd1 OW1 94.4(3) 2 . ?
OW2 Cd1 OW1 94.4(3) . 2 ?
OW2 Cd1 OW1 94.4(3) 2 2 ?
OW1 Cd1 OW1 145.6(10) . 2 ?
OW2 Cd1 O11 77.6(6) . 1_556 ?
OW2 Cd1 O11 77.6(6) 2 1_556 ?
OW1 Cd1 O11 72.4(6) . 1_556 ?
OW1 Cd1 O11 142.0(6) 2 1_556 ?
OW2 Cd1 O11 77.6(6) . 2_556 ?
OW2 Cd1 O11 77.6(6) 2 2_556 ?
OW1 Cd1 O11 142.0(6) . 2_556 ?
OW1 Cd1 O11 72.4(6) 2 2_556 ?
O11 Cd1 O11 69.5(7) 1_556 2_556 ?
OW2 Cd1 O31 138.3(8) . 2 ?
OW2 Cd1 O31 72.0(8) 2 2 ?
OW1 Cd1 O31 75.7(4) . 2 ?
OW1 Cd1 O31 75.7(4) 2 2 ?
O11 Cd1 O31 133.5(3) 1_556 2 ?
O11 Cd1 O31 133.5(3) 2_556 2 ?
OW2 Cd1 O31 72.0(8) . . ?
OW2 Cd1 O31 138.3(8) 2 . ?
OW1 Cd1 O31 75.7(4) . . ?
OW1 Cd1 O31 75.7(4) 2 . ?
O11 Cd1 O31 133.5(3) 1_556 . ?
O11 Cd1 O31 133.5(3) 2_556 . ?
O31 Cd1 O31 66.3(5) 2 . ?
OW2 Cd1 O12 84.4(3) . 1_556 ?
OW2 Cd1 O12 84.4(3) 2 1_556 ?
OW1 Cd1 O12 39.3(5) . 1_556 ?
OW1 Cd1 O12 175.1(6) 2 1_556 ?
O11 Cd1 O12 33.1(4) 1_556 1_556 ?
O11 Cd1 O12 102.7(4) 2_556 1_556 ?
O31 Cd1 O12 108.37(16) 2 1_556 ?
O31 Cd1 O12 108.37(16) . 1_556 ?
OW2 Cd1 O12 84.4(3) . 2_556 ?
OW2 Cd1 O12 84.4(3) 2 2_556 ?
OW1 Cd1 O12 175.1(6) . 2_556 ?
OW1 Cd1 O12 39.3(5) 2 2_556 ?
O11 Cd1 O12 102.7(4) 1_556 2_556 ?
O11 Cd1 O12 33.1(4) 2_556 2_556 ?
O31 Cd1 O12 108.37(16) 2 2_556 ?
O31 Cd1 O12 108.37(16) . 2_556 ?
O12 Cd1 O12 135.8(4) 1_556 2_556 ?
OW2 Cd1 O32 171.8(8) . 5_445 ?
OW2 Cd1 O32 38.5(7) 2 5_445 ?
OW1 Cd1 O32 83.3(2) . 5_445 ?
OW1 Cd1 O32 83.3(2) 2 5_445 ?
O11 Cd1 O32 108.98(17) 1_556 5_445 ?
O11 Cd1 O32 108.98(17) 2_556 5_445 ?
O31 Cd1 O32 33.5(3) 2 5_445 ?
O31 Cd1 O32 99.8(3) . 5_445 ?
O12 Cd1 O32 98.57(9) 1_556 5_445 ?
O12 Cd1 O32 98.57(9) 2_556 5_445 ?
OW2 Cd1 O32 38.5(7) . 6 ?
OW2 Cd1 O32 171.8(8) 2 6 ?
OW1 Cd1 O32 83.3(2) . 6 ?
OW1 Cd1 O32 83.3(2) 2 6 ?
O11 Cd1 O32 108.98(17) 1_556 6 ?
O11 Cd1 O32 108.98(17) 2_556 6 ?
O31 Cd1 O32 99.8(3) 2 6 ?
O31 Cd1 O32 33.5(3) . 6 ?
O12 Cd1 O32 98.57(9) 1_556 6 ?
O12 Cd1 O32 98.57(9) 2_556 6 ?
O32 Cd1 O32 133.3(4) 5_445 6 ?
C1 O11 O12 26.8(12) . . ?
C1 O11 Cd1 137.5(17) . 1_554 ?
O12 O11 Cd1 110.7(9) . 1_554 ?
C1 O11 C2 33.8(12) . . ?
O12 O11 C2 60.6(5) . . ?
Cd1 O11 C2 171.4(8) 1_554 . ?
C1 O11 Cd2 108.4(16) . . ?
O12 O11 Cd2 135.2(9) . . ?
Cd1 O11 Cd2 114.1(3) 1_554 . ?
C2 O11 Cd2 74.6(7) . . ?
C1 O11 O11 167.2(15) . 2 ?
O12 O11 O11 166.0(6) . 2 ?
Cd1 O11 O11 55.2(4) 1_554 2 ?
C2 O11 O11 133.4(5) . 2 ?
Cd2 O11 O11 58.8(3) . 2 ?
C1 O11 OW1 85.4(15) . 1_554 ?
O12 O11 OW1 58.6(7) . 1_554 ?
Cd1 O11 OW1 52.2(7) 1_554 1_554 ?
C2 O11 OW1 119.2(7) . 1_554 ?
Cd2 O11 OW1 166.2(7) . 1_554 ?
O11 O11 OW1 107.4(6) 2 1_554 ?
C1 O11 O21 60.2(14) . . ?
O12 O11 O21 87.0(6) . . ?
Cd1 O11 O21 162.3(6) 1_554 . ?
C2 O11 O21 26.3(4) . . ?
Cd2 O11 O21 48.2(5) . . ?
O11 O11 O21 107.1(4) 2 . ?
OW1 O11 O21 145.5(5) 1_554 . ?
C1 O11 OW2 124.0(7) . 2_554 ?
O12 O11 OW2 109.8(6) . 2_554 ?
Cd1 O11 OW2 49.3(6) 1_554 2_554 ?
C2 O11 OW2 131.5(6) . 2_554 ?
Cd2 O11 OW2 99.2(5) . 2_554 ?
O11 O11 OW2 62.1(3) 2 2_554 ?
OW1 O11 OW2 72.0(8) 1_554 2_554 ?
O21 O11 OW2 125.9(7) . 2_554 ?
C1 O11 OW2 124.0(7) . 1_554 ?
O12 O11 OW2 109.8(6) . 1_554 ?
Cd1 O11 OW2 49.3(6) 1_554 1_554 ?
C2 O11 OW2 131.5(6) . 1_554 ?
Cd2 O11 OW2 99.2(5) . 1_554 ?
O11 O11 OW2 62.1(3) 2 1_554 ?
OW1 O11 OW2 72.0(8) 1_554 1_554 ?
O21 O11 OW2 125.9(7) . 1_554 ?
OW2 O11 OW2 97.0(11) 2_554 1_554 ?
C3 O31 O32 25(2) 6 6 ?
C3 O31 C4 36(2) 6 . ?
O32 O31 C4 60.5(5) 6 . ?
C3 O31 Cd1 133(2) 6 . ?
O32 O31 Cd1 108.3(8) 6 . ?
C4 O31 Cd1 168.8(6) . . ?
C3 O31 Cd2 112(2) 6 . ?
O32 O31 Cd2 137.0(9) 6 . ?
C4 O31 Cd2 76.5(7) . . ?
Cd1 O31 Cd2 114.7(3) . . ?
C3 O31 O31 170(2) 6 2 ?
O32 O31 O31 165.2(6) 6 2 ?
C4 O31 O31 134.3(4) . 2 ?
Cd1 O31 O31 56.9(2) . 2 ?
Cd2 O31 O31 57.8(3) . 2 ?
C3 O31 OW2 83(2) 6 . ?
O32 O31 OW2 58.0(7) 6 . ?
C4 O31 OW2 118.5(7) . . ?
Cd1 O31 OW2 50.3(7) . . ?
Cd2 O31 OW2 164.9(8) . . ?
O31 O31 OW2 107.1(6) 2 . ?
C3 O31 O41 63(2) 6 . ?
O32 O31 O41 87.9(6) 6 . ?
C4 O31 O41 27.4(5) . . ?
Cd1 O31 O41 163.8(5) . . ?
Cd2 O31 O41 49.1(5) . . ?
O31 O31 O41 106.9(3) 2 . ?
OW2 O31 O41 145.9(5) . . ?
C3 O31 OW1 122.6(11) 6 . ?
O32 O31 OW1 109.0(6) 6 . ?
C4 O31 OW1 131.8(5) . . ?
Cd1 O31 OW1 49.2(5) . . ?
Cd2 O31 OW1 99.1(4) . . ?
O31 O31 OW1 62.4(3) 2 . ?
OW2 O31 OW1 71.3(7) . . ?
O41 O31 OW1 126.3(6) . . ?
C3 O31 OW1 122.6(11) 6 2 ?
O32 O31 OW1 109.0(6) 6 2 ?
C4 O31 OW1 131.8(5) . 2 ?
Cd1 O31 OW1 49.2(5) . 2 ?
Cd2 O31 OW1 99.1(4) . 2 ?
O31 O31 OW1 62.4(3) 2 2 ?
OW2 O31 OW1 71.3(7) . 2 ?
O41 O31 OW1 126.3(6) . 2 ?
OW1 O31 OW1 96.5(10) . 2 ?
C2 O21 O22 28.5(9) . . ?
C2 O21 Cd2 115.0(17) . . ?
O22 O21 Cd2 143.6(13) . . ?
C2 O21 C1 30.7(10) . . ?
O22 O21 C1 59.2(6) . . ?
Cd2 O21 C1 84.4(9) . . ?
C2 O21 O11 55.5(12) . . ?
O22 O21 O11 84.0(8) . . ?
Cd2 O21 O11 59.5(6) . . ?
C1 O21 O11 24.8(5) . . ?
C2 O21 OW4 99.5(10) . 6 ?
O22 O21 OW4 87.4(8) . 6 ?
Cd2 O21 OW4 106.9(7) . 6 ?
C1 O21 OW4 110.2(11) . 6 ?
O11 O21 OW4 114.9(11) . 6 ?
C2 O21 OW4 99.5(10) . 7_545 ?
O22 O21 OW4 87.4(8) . 7_545 ?
Cd2 O21 OW4 106.9(7) . 7_545 ?
C1 O21 OW4 110.2(11) . 7_545 ?
O11 O21 OW4 114.9(11) . 7_545 ?
OW4 O21 OW4 129(2) 6 7_545 ?
C2 O21 OW1 142.1(19) . . ?
O22 O21 OW1 113.6(13) . . ?
Cd2 O21 OW1 102.9(8) . . ?
C1 O21 OW1 172.8(12) . . ?
O11 O21 OW1 162.4(10) . . ?
OW4 O21 OW1 68.0(12) 6 . ?
OW4 O21 OW1 68.0(12) 7_545 . ?
C2 O21 O31 149.9(9) . 2 ?
O22 O21 O31 150.8(5) . 2 ?
Cd2 O21 O31 54.6(4) . 2 ?
C1 O21 O31 128.6(9) . 2 ?
O11 O21 O31 107.2(7) . 2 ?
OW4 O21 O31 110.6(11) 6 2 ?
OW4 O21 O31 63.4(7) 7_545 2 ?
OW1 O21 O31 57.5(7) . 2 ?
C2 O21 O31 149.9(9) . . ?
O22 O21 O31 150.8(5) . . ?
Cd2 O21 O31 54.6(4) . . ?
C1 O21 O31 128.6(9) . . ?
O11 O21 O31 107.2(7) . . ?
OW4 O21 O31 63.4(7) 6 . ?
OW4 O21 O31 110.6(11) 7_545 . ?
OW1 O21 O31 57.5(7) . . ?
O31 O21 O31 52.6(5) 2 . ?
C2 O22 Zr1 120.2(9) . . ?
C2 O22 O21 29.0(9) . . ?
Zr1 O22 O21 149.2(9) . . ?
C2 O22 C1 36.9(7) . . ?
Zr1 O22 C1 83.2(6) . . ?
O21 O22 C1 65.9(9) . . ?
C2 O22 O12 65.9(8) . . ?
Zr1 O22 O12 54.2(4) . . ?
O21 O22 O12 94.9(8) . . ?
C1 O22 O12 29.0(5) . . ?
C2 O22 O22 174.0(8) . 2_655 ?
Zr1 O22 O22 53.8(3) . 2_655 ?
O21 O22 O22 157.0(7) . 2_655 ?
C1 O22 O22 137.1(5) . 2_655 ?
O12 O22 O22 108.1(3) . 2_655 ?
C2 O22 O32 115.5(5) . . ?
Zr1 O22 O32 51.5(3) . . ?
O21 O22 O32 127.1(3) . . ?
C1 O22 O32 93.5(5) . . ?
O12 O22 O32 75.3(4) . . ?
O22 O22 O32 61.5(2) 2_655 . ?
C2 O22 O32 115.5(5) . 2_655 ?
Zr1 O22 O32 51.5(3) . 2_655 ?
O21 O22 O32 127.1(3) . 2_655 ?
C1 O22 O32 93.5(5) . 2_655 ?
O12 O22 O32 75.3(4) . 2_655 ?
O22 O22 O32 61.5(2) 2_655 2_655 ?
O32 O22 O32 100.9(6) . 2_655 ?
C2 O22 OW3 120.5(9) . . ?
Zr1 O22 OW3 119.3(5) . . ?
O21 O22 OW3 91.5(8) . . ?
C1 O22 OW3 157.5(7) . . ?
O12 O22 OW3 173.5(5) . . ?
O22 O22 OW3 65.4(2) 2_655 . ?
O32 O22 OW3 100.7(4) . . ?
O32 O22 OW3 100.7(4) 2_655 . ?
C2 O22 O11 26.8(8) . . ?
Zr1 O22 O11 93.4(5) . . ?
O21 O22 O11 55.8(8) . . ?
C1 O22 O11 10.1(6) . . ?
O12 O22 O11 39.1(4) . . ?
O22 O22 O11 147.2(4) 2_655 . ?
O32 O22 O11 99.9(4) . . ?
O32 O22 O11 99.9(4) 2_655 . ?
OW3 O22 O11 147.3(5) . . ?
C4 O41 Cd2 112.4(17) . . ?
C4 O41 O42 28.6(10) . 6 ?
Cd2 O41 O42 141.0(14) . 6 ?
C4 O41 C3 29.8(11) . 6 ?
Cd2 O41 C3 82.6(9) . 6 ?
O42 O41 C3 58.4(6) 6 6 ?
C4 O41 O31 54.7(12) . . ?
Cd2 O41 O31 57.7(6) . . ?
O42 O41 O31 83.3(8) 6 . ?
C3 O41 O31 24.9(4) 6 . ?
C4 O41 OW2 142.5(17) . 1_554 ?
Cd2 O41 OW2 105.0(10) . 1_554 ?
O42 O41 OW2 113.9(12) 6 1_554 ?
C3 O41 OW2 172.3(11) 6 1_554 ?
O31 O41 OW2 162.8(10) . 1_554 ?
C4 O41 O11 149.8(9) . 2 ?
Cd2 O41 O11 56.7(4) . 2 ?
O42 O41 O11 150.7(5) 6 2 ?
C3 O41 O11 129.2(9) 6 2 ?
O31 O41 O11 107.8(7) . 2 ?
OW2 O41 O11 57.2(8) 1_554 2 ?
C4 O41 O11 149.8(9) . . ?
Cd2 O41 O11 56.7(4) . . ?
O42 O41 O11 150.7(5) 6 . ?
C3 O41 O11 129.2(9) 6 . ?
O31 O41 O11 107.8(7) . . ?
OW2 O41 O11 57.2(8) 1_554 . ?
O11 O41 O11 52.7(5) 2 . ?
C4 O41 O21 97.8(12) . 2 ?
Cd2 O41 O21 43.2(3) . 2 ?
O42 O41 O21 118.1(8) 6 2 ?
C3 O41 O21 75.8(8) 6 2 ?
O31 O41 O21 58.7(6) . 2 ?
OW2 O41 O21 109.7(8) 1_554 2 ?
O11 O41 O21 54.0(6) 2 2 ?
O11 O41 O21 90.3(5) . 2 ?
C4 O41 O21 97.8(12) . . ?
Cd2 O41 O21 43.2(3) . . ?
O42 O41 O21 118.1(8) 6 . ?
C3 O41 O21 75.8(8) 6 . ?
O31 O41 O21 58.7(6) . . ?
OW2 O41 O21 109.7(8) 1_554 . ?
O11 O41 O21 90.3(5) 2 . ?
O11 O41 O21 54.0(6) . . ?
O21 O41 O21 83.7(6) 2 . ?
C1 O12 Zr1 121.9(12) . . ?
C1 O12 O11 26.3(11) . . ?
Zr1 O12 O11 148.2(8) . . ?
C1 O12 C2 37.8(9) . . ?
Zr1 O12 C2 84.1(5) . . ?
O11 O12 C2 64.1(7) . . ?
C1 O12 OW1 98.2(12) . 1_554 ?
Zr1 O12 OW1 139.9(7) . 1_554 ?
O11 O12 OW1 71.9(9) . 1_554 ?
C2 O12 OW1 136.0(8) . 1_554 ?
C1 O12 O22 67.8(10) . . ?
Zr1 O12 O22 54.1(4) . . ?
O11 O12 O22 94.1(7) . . ?
C2 O12 O22 30.0(4) . . ?
OW1 O12 O22 165.9(8) 1_554 . ?
C1 O12 O42 149.4(5) . . ?
Zr1 O12 O42 52.2(3) . . ?
O11 O12 O42 148.6(4) . . ?
C2 O12 O42 124.5(6) . . ?
OW1 O12 O42 93.5(6) 1_554 . ?
O22 O12 O42 98.9(5) . . ?
C1 O12 O42 149.4(5) . 2_655 ?
Zr1 O12 O42 52.2(3) . 2_655 ?
O11 O12 O42 148.6(4) . 2_655 ?
C2 O12 O42 124.5(6) . 2_655 ?
OW1 O12 O42 93.5(6) 1_554 2_655 ?
O22 O12 O42 98.9(5) . 2_655 ?
O42 O12 O42 56.5(5) . 2_655 ?
C1 O12 OW4 76.2(9) . 4 ?
Zr1 O12 OW4 102.7(7) . 4 ?
O11 O12 OW4 74.7(7) . 4 ?
C2 O12 OW4 83.0(11) . 4 ?
OW1 O12 OW4 85.7(10) 1_554 4 ?
O22 O12 OW4 90.6(11) . 4 ?
O42 O12 OW4 133.1(8) . 4 ?
O42 O12 OW4 76.7(8) 2_655 4 ?
C1 O12 OW4 76.2(8) . . ?
Zr1 O12 OW4 102.7(7) . . ?
O11 O12 OW4 74.7(7) . . ?
C2 O12 OW4 83.0(11) . . ?
OW1 O12 OW4 85.7(10) 1_554 . ?
O22 O12 OW4 90.6(11) . . ?
O42 O12 OW4 76.7(8) . . ?
O42 O12 OW4 133.1(8) 2_655 . ?
OW4 O12 OW4 149.5(13) 4 . ?
C3 O32 Zr1 124.0(19) . . ?
C3 O32 O31 24.6(17) . 6_554 ?
Zr1 O32 O31 148.5(8) . 6_554 ?
C3 O32 C4 38.5(18) . 6_554 ?
Zr1 O32 C4 85.4(6) . 6_554 ?
O31 O32 C4 63.1(8) 6_554 6_554 ?
C3 O32 OW2 97(2) . 6_554 ?
Zr1 O32 OW2 138.8(8) . 6_554 ?
O31 O32 OW2 72.7(9) 6_554 6_554 ?
C4 O32 OW2 135.7(8) 6_554 6_554 ?
C3 O32 O42 69.3(18) . . ?
Zr1 O32 O42 54.7(4) . . ?
O31 O32 O42 93.9(7) 6_554 . ?
C4 O32 O42 30.8(5) 6_554 . ?
OW2 O32 O42 166.5(8) 6_554 . ?
C3 O32 O22 149.7(7) . . ?
Zr1 O32 O22 51.8(3) . . ?
O31 O32 O22 148.6(4) 6_554 . ?
C4 O32 O22 125.0(6) 6_554 . ?
OW2 O32 O22 93.1(7) 6_554 . ?
O42 O32 O22 98.8(5) . . ?
C3 O32 O22 149.7(7) . 2_655 ?
Zr1 O32 O22 51.8(3) . 2_655 ?
O31 O32 O22 148.6(4) 6_554 2_655 ?
C4 O32 O22 125.0(6) 6_554 2_655 ?
OW2 O32 O22 93.1(7) 6_554 2_655 ?
O42 O32 O22 98.8(5) . 2_655 ?
O22 O32 O22 56.9(5) . 2_655 ?
C3 O32 OW4 65.4(8) . . ?
Zr1 O32 OW4 98.6(7) . . ?
O31 O32 OW4 70.3(6) 6_554 . ?
C4 O32 OW4 67.1(10) 6_554 . ?
OW2 O32 OW4 98.7(10) 6_554 . ?
O42 O32 OW4 76.1(10) . . ?
O22 O32 OW4 85.0(7) . . ?
O22 O32 OW4 140.7(7) 2_655 . ?
C3 O32 OW4 65.4(8) . 3_655 ?
Zr1 O32 OW4 98.6(7) . 3_655 ?
O31 O32 OW4 70.3(6) 6_554 3_655 ?
C4 O32 OW4 67.1(10) 6_554 3_655 ?
OW2 O32 OW4 98.7(10) 6_554 3_655 ?
O42 O32 OW4 76.1(10) . 3_655 ?
O22 O32 OW4 140.7(7) . 3_655 ?
O22 O32 OW4 85.0(7) 2_655 3_655 ?
OW4 O32 OW4 129.2(16) . 3_655 ?
Cd1 OW1 O12 104.9(8) . 1_556 ?
Cd1 OW1 O11 55.4(5) . 1_556 ?
O12 OW1 O11 49.5(4) 1_556 1_556 ?
Cd1 OW1 O31 55.2(6) . 2 ?
O12 OW1 O31 143.3(7) 1_556 2 ?
O11 OW1 O31 103.5(9) 1_556 2 ?
Cd1 OW1 O31 55.2(6) . . ?
O12 OW1 O31 143.3(7) 1_556 . ?
O11 OW1 O31 103.5(9) 1_556 . ?
O31 OW1 O31 55.2(5) 2 . ?
Cd1 OW1 C1 80.0(7) . 1_556 ?
O12 OW1 C1 24.9(4) 1_556 1_556 ?
O11 OW1 C1 24.6(4) 1_556 1_556 ?
O31 OW1 C1 124.7(9) 2 1_556 ?
O31 OW1 C1 124.7(9) . 1_556 ?
Cd1 OW1 O21 107.7(10) . . ?
O12 OW1 O21 147.3(13) 1_556 . ?
O11 OW1 O21 163.1(13) 1_556 . ?
O31 OW1 O21 61.9(7) 2 . ?
O31 OW1 O21 61.9(7) . . ?
C1 OW1 O21 172.2(13) 1_556 . ?
Cd1 OW1 OW2 42.4(5) . 2 ?
O12 OW1 OW2 91.5(7) 1_556 2 ?
O11 OW1 OW2 56.1(6) 1_556 2 ?
O31 OW1 OW2 52.4(6) 2 2 ?
O31 OW1 OW2 89.8(8) . 2 ?
C1 OW1 OW2 72.9(7) 1_556 2 ?
O21 OW1 OW2 112.7(8) . 2 ?
Cd1 OW1 OW2 42.4(5) . . ?
O12 OW1 OW2 91.5(7) 1_556 . ?
O11 OW1 OW2 56.1(6) 1_556 . ?
O31 OW1 OW2 89.8(8) 2 . ?
O31 OW1 OW2 52.4(6) . . ?
C1 OW1 OW2 72.9(7) 1_556 . ?
O21 OW1 OW2 112.7(8) . . ?
OW2 OW1 OW2 81.6(10) 2 . ?
Cd1 OW1 OW4 110.7(8) . 7_545 ?
O12 OW1 OW4 112.2(9) 1_556 7_545 ?
O11 OW1 OW4 126.8(8) 1_556 7_545 ?
O31 OW1 OW4 60.2(7) 2 7_545 ?
O31 OW1 OW4 104.1(10) . 7_545 ?
C1 OW1 OW4 122.6(9) 1_556 7_545 ?
O21 OW1 OW4 55.3(9) . 7_545 ?
OW2 OW1 OW4 79.6(7) 2 7_545 ?
OW2 OW1 OW4 149.9(11) . 7_545 ?
Cd1 OW2 O32 107.0(11) . 6 ?
Cd1 OW2 O31 57.7(7) . . ?
O32 OW2 O31 49.3(6) 6 . ?
Cd1 OW2 C3 82.2(10) . 6 ?
O32 OW2 C3 24.8(4) 6 6 ?
O31 OW2 C3 24.5(5) . 6 ?
Cd1 OW2 O11 53.1(6) . 2_556 ?
O32 OW2 O11 142.8(9) 6 2_556 ?
O31 OW2 O11 103.2(10) . 2_556 ?
C3 OW2 O11 124.2(10) 6 2_556 ?
Cd1 OW2 O11 53.1(6) . 1_556 ?
O32 OW2 O11 142.8(9) 6 1_556 ?
O31 OW2 O11 103.2(10) . 1_556 ?
C3 OW2 O11 124.2(10) 6 1_556 ?
O11 OW2 O11 55.7(6) 2_556 1_556 ?
Cd1 OW2 O41 105.5(11) . 1_556 ?
O32 OW2 O41 147.5(13) 6 1_556 ?
O31 OW2 O41 163.2(13) . 1_556 ?
C3 OW2 O41 172.3(13) 6 1_556 ?
O11 OW2 O41 62.2(7) 2_556 1_556 ?
O11 OW2 O41 62.2(7) 1_556 1_556 ?
Cd1 OW2 OW4 108.5(8) . 1_556 ?
O32 OW2 OW4 99.6(10) 6 1_556 ?
O31 OW2 OW4 113.6(11) . 1_556 ?
C3 OW2 OW4 108.2(11) 6 1_556 ?
O11 OW2 OW4 116.0(11) 2_556 1_556 ?
O11 OW2 OW4 65.8(7) 1_556 1_556 ?
O41 OW2 OW4 69.7(11) 1_556 1_556 ?
Cd1 OW2 OW4 108.5(8) . 3_556 ?
O32 OW2 OW4 99.6(10) 6 3_556 ?
O31 OW2 OW4 113.6(11) . 3_556 ?
C3 OW2 OW4 108.2(11) 6 3_556 ?
O11 OW2 OW4 65.8(7) 2_556 3_556 ?
O11 OW2 OW4 116.0(12) 1_556 3_556 ?
O41 OW2 OW4 69.7(11) 1_556 3_556 ?
OW4 OW2 OW4 130(2) 1_556 3_556 ?
Cd1 OW2 OW1 43.1(5) . 2 ?
O32 OW2 OW1 91.5(8) 6 2 ?
O31 OW2 OW1 56.3(6) . 2 ?
C3 OW2 OW1 73.0(7) 6 2 ?
O11 OW2 OW1 51.9(6) 2_556 2 ?
O11 OW2 OW1 89.7(8) 1_556 2 ?
O41 OW2 OW1 112.5(8) 1_556 2 ?
OW4 OW2 OW1 151.7(11) 1_556 2 ?
OW4 OW2 OW1 72.0(9) 3_556 2 ?
C4 O42 Zr1 119.6(11) 6_554 . ?
C4 O42 O41 29.5(10) 6_554 6_554 ?
Zr1 O42 O41 149.1(9) . 6_554 ?
C4 O42 C3 36.8(11) 6_554 . ?
Zr1 O42 C3 82.8(9) . . ?
O41 O42 C3 66.2(13) 6_554 . ?
C4 O42 OW3 127.1(10) 6_554 1_554 ?
Zr1 O42 OW3 113.3(6) . 1_554 ?
O41 O42 OW3 97.7(8) 6_554 1_554 ?
C3 O42 OW3 163.9(10) . 1_554 ?
C4 O42 O32 65.5(10) 6_554 . ?
Zr1 O42 O32 54.2(4) . . ?
O41 O42 O32 94.9(8) 6_554 . ?
C3 O42 O32 28.7(8) . . ?
OW3 O42 O32 167.4(6) 1_554 . ?
C4 O42 O42 174.2(9) 6_554 2_655 ?
Zr1 O42 O42 54.5(4) . 2_655 ?
O41 O42 O42 156.4(7) 6_554 2_655 ?
C3 O42 O42 137.4(8) . 2_655 ?
OW3 O42 O42 58.7(4) 1_554 2_655 ?
O32 O42 O42 108.7(3) . 2_655 ?
C4 O42 O12 115.4(6) 6_554 . ?
Zr1 O42 O12 52.2(3) . . ?
O41 O42 O12 126.9(3) 6_554 . ?
C3 O42 O12 93.8(7) . . ?
OW3 O42 O12 96.3(4) 1_554 . ?
O32 O42 O12 76.0(4) . . ?
O42 O42 O12 61.7(3) 2_655 . ?
C4 O42 O12 115.4(6) 6_554 2_655 ?
Zr1 O42 O12 52.2(3) . 2_655 ?
O41 O42 O12 126.9(3) 6_554 2_655 ?
C3 O42 O12 93.8(7) . 2_655 ?
OW3 O42 O12 96.3(4) 1_554 2_655 ?
O32 O42 O12 76.0(4) . 2_655 ?
O42 O42 O12 61.7(3) 2_655 2_655 ?
O12 O42 O12 101.9(6) . 2_655 ?
C4 O42 O31 25.9(9) 6_554 6_554 ?
Zr1 O42 O31 93.7(5) . 6_554 ?
O41 O42 O31 55.4(8) 6_554 6_554 ?
C3 O42 O31 10.9(8) . 6_554 ?
OW3 O42 O31 153.0(6) 1_554 6_554 ?
O32 O42 O31 39.5(4) . 6_554 ?
O42 O42 O31 148.2(3) 2_655 6_554 ?
O12 O42 O31 100.6(4) . 6_554 ?
O12 O42 O31 100.6(4) 2_655 6_554 ?
O11 C1 O12 127(2) . . ?
O11 C1 C2 120.2(18) . . ?
O12 C1 C2 112.8(12) . . ?
O11 C1 O22 149.9(18) . . ?
O12 C1 O22 83.2(9) . . ?
C2 C1 O22 29.6(5) . . ?
O11 C1 O21 95.0(15) . . ?
O12 C1 O21 138.1(12) . . ?
C2 C1 O21 25.2(7) . . ?
O22 C1 O21 54.9(7) . . ?
O11 C1 OW1 70.0(15) . 1_554 ?
O12 C1 OW1 56.9(12) . 1_554 ?
C2 C1 OW1 169.8(10) . 1_554 ?
O22 C1 OW1 140.1(9) . 1_554 ?
O21 C1 OW1 165.0(7) . 1_554 ?
O11 C1 OW4 91.1(7) . . ?
O12 C1 OW4 79.7(9) . . ?
C2 C1 OW4 99.9(11) . . ?
O22 C1 OW4 95.1(9) . . ?
O21 C1 OW4 102.0(12) . . ?
OW1 C1 OW4 79.0(12) 1_554 . ?
O11 C1 OW4 91.1(7) . 4 ?
O12 C1 OW4 79.7(9) . 4 ?
C2 C1 OW4 99.9(11) . 4 ?
O22 C1 OW4 95.1(9) . 4 ?
O21 C1 OW4 102.0(12) . 4 ?
OW1 C1 OW4 79.0(12) 1_554 4 ?
OW4 C1 OW4 156(2) . 4 ?
O11 C1 O41 53.1(9) . 2 ?
O12 C1 O41 141.2(6) . 2 ?
C2 C1 O41 81.4(8) . 2 ?
O22 C1 O41 104.9(7) . 2 ?
O21 C1 O41 62.0(6) . 2 ?
OW1 C1 O41 106.7(7) 1_554 2 ?
OW4 C1 O41 135.3(8) . 2 ?
OW4 C1 O41 62.0(8) 4 2 ?
O11 C1 O41 53.1(9) . . ?
O12 C1 O41 141.2(6) . . ?
C2 C1 O41 81.4(8) . . ?
O22 C1 O41 104.9(7) . . ?
O21 C1 O41 62.0(6) . . ?
OW1 C1 O41 106.7(7) 1_554 . ?
OW4 C1 O41 62.0(8) . . ?
OW4 C1 O41 135.3(8) 4 . ?
O41 C1 O41 74.3(6) 2 . ?
O11 C1 O32 145.7(2) . . ?
O12 C1 O32 57.4(7) . . ?
C2 C1 O32 68.3(5) . . ?
O22 C1 O32 46.6(3) . . ?
O21 C1 O32 88.9(6) . . ?
OW1 C1 O32 103.4(7) 1_554 . ?
OW4 C1 O32 54.9(7) . . ?
OW4 C1 O32 121.5(7) 4 . ?
O41 C1 O32 149.7(8) 2 . ?
O41 C1 O32 100.7(3) . . ?
O11 C1 O32 145.7(2) . 2_655 ?
O12 C1 O32 57.4(7) . 2_655 ?
C2 C1 O32 68.3(5) . 2_655 ?
O22 C1 O32 46.6(3) . 2_655 ?
O21 C1 O32 88.9(6) . 2_655 ?
OW1 C1 O32 103.4(7) 1_554 2_655 ?
OW4 C1 O32 121.5(7) . 2_655 ?
OW4 C1 O32 54.9(7) 4 2_655 ?
O41 C1 O32 100.7(3) 2 2_655 ?
O41 C1 O32 149.7(8) . 2_655 ?
O32 C1 O32 68.3(3) . 2_655 ?
O22 C2 O21 122.5(17) . . ?
O22 C2 C1 113.4(10) . . ?
O21 C2 C1 124.1(17) . . ?
O22 C2 O12 84.1(8) . . ?
O21 C2 O12 153.4(15) . . ?
C1 C2 O12 29.4(6) . . ?
O22 C2 O11 139.4(10) . . ?
O21 C2 O11 98.1(15) . . ?
C1 C2 O11 25.9(7) . . ?
O12 C2 O11 55.3(6) . . ?
O22 C2 OW4 89.3(8) . 6 ?
O21 C2 OW4 58.6(8) . 6 ?
C1 C2 OW4 125.3(9) . 6 ?
O12 C2 OW4 128.3(8) . 6 ?
O11 C2 OW4 114.5(8) . 6 ?
O22 C2 OW4 89.3(8) . 7_545 ?
O21 C2 OW4 58.6(8) . 7_545 ?
C1 C2 OW4 125.3(9) . 7_545 ?
O12 C2 OW4 128.3(8) . 7_545 ?
O11 C2 OW4 114.5(8) . 7_545 ?
OW4 C2 OW4 102.7(17) 6 7_545 ?
O22 C2 O32 44.9(4) . . ?
O21 C2 O32 133.6(8) . . ?
C1 C2 O32 86.8(6) . . ?
O12 C2 O32 64.0(3) . . ?
O11 C2 O32 107.4(5) . . ?
OW4 C2 O32 75.5(7) 6 . ?
OW4 C2 O32 133.8(7) 7_545 . ?
O22 C2 O32 44.9(4) . 2_655 ?
O21 C2 O32 133.6(8) . 2_655 ?
C1 C2 O32 86.8(6) . 2_655 ?
O12 C2 O32 64.0(3) . 2_655 ?
O11 C2 O32 107.4(5) . 2_655 ?
OW4 C2 O32 133.8(7) 6 2_655 ?
OW4 C2 O32 75.5(7) 7_545 2_655 ?
O32 C2 O32 74.2(4) . 2_655 ?
O22 C2 OW4 97.9(7) . 4 ?
O21 C2 OW4 114.0(10) . 4 ?
C1 C2 OW4 54.7(8) . 4 ?
O12 C2 OW4 56.4(8) . 4 ?
O11 C2 OW4 61.6(7) . 4 ?
OW4 C2 OW4 172.0(7) 6 4 ?
OW4 C2 OW4 74.06(4) 7_545 4 ?
O32 C2 OW4 112.1(8) . 4 ?
O32 C2 OW4 53.1(5) 2_655 4 ?
O22 C2 OW4 97.9(7) . . ?
O21 C2 OW4 114.0(10) . . ?
C1 C2 OW4 54.7(8) . . ?
O12 C2 OW4 56.4(8) . . ?
O11 C2 OW4 61.6(7) . . ?
OW4 C2 OW4 74.06(4) 6 . ?
OW4 C2 OW4 172.0(7) 7_545 . ?
O32 C2 OW4 53.1(5) . . ?
O32 C2 OW4 112.1(8) 2_655 . ?
OW4 C2 OW4 108.1(17) 4 . ?
O22 C2 O41 143.8(2) . 2 ?
O21 C2 O41 61.3(11) . 2 ?
C1 C2 O41 74.3(8) . 2 ?
O12 C2 O41 97.9(6) . 2 ?
O11 C2 O41 54.7(5) . 2 ?
OW4 C2 O41 115.7(7) 6 2 ?
OW4 C2 O41 61.1(7) 7_545 2 ?
O32 C2 O41 161.1(7) . 2 ?
O32 C2 O41 103.7(3) 2_655 2 ?
OW4 C2 O41 56.2(7) 4 2 ?
OW4 C2 O41 113.3(8) . 2 ?
O31 C3 O32 131(4) 6_554 . ?
O31 C3 C4 117(3) 6_554 6_554 ?
O32 C3 C4 112.1(17) . 6_554 ?
O31 C3 O42 147(3) 6_554 . ?
O32 C3 O42 82.0(12) . . ?
C4 C3 O42 30.1(7) 6_554 . ?
O31 C3 O41 92(2) 6_554 6_554 ?
O32 C3 O41 137(2) . 6_554 ?
C4 C3 O41 25.3(9) 6_554 6_554 ?
O42 C3 O41 55.3(11) . 6_554 ?
O31 C3 OW4 93.7(7) 6_554 3_655 ?
O32 C3 OW4 91.6(9) . 3_655 ?
C4 C3 OW4 83.5(13) 6_554 3_655 ?
O42 C3 OW4 84.0(11) . 3_655 ?
O41 C3 OW4 84.5(13) 6_554 3_655 ?
O31 C3 OW4 93.7(7) 6_554 . ?
O32 C3 OW4 91.6(9) . . ?
C4 C3 OW4 83.5(13) 6_554 . ?
O42 C3 OW4 84.0(11) . . ?
O41 C3 OW4 84.5(13) 6_554 . ?
OW4 C3 OW4 167(2) 3_655 . ?
O31 C3 OW2 73(2) 6_554 6_554 ?
O32 C3 OW2 58(2) . 6_554 ?
C4 C3 OW2 170.1(11) 6_554 6_554 ?
O42 C3 OW2 140.0(12) . 6_554 ?
O41 C3 OW2 164.6(7) 6_554 6_554 ?
OW4 C3 OW2 96.2(13) 3_655 6_554 ?
OW4 C3 OW2 96.2(13) . 6_554 ?
O31 C3 O21 51.7(11) 6_554 5_554 ?
O32 C3 O21 141.6(8) . 5_554 ?
C4 C3 O21 80.7(11) 6_554 5_554 ?
O42 C3 O21 104.5(12) . 5_554 ?
O41 C3 O21 61.3(7) 6_554 5_554 ?
OW4 C3 O21 52.7(8) 3_655 5_554 ?
OW4 C3 O21 126.4(11) . 5_554 ?
OW2 C3 O21 107.1(8) 6_554 5_554 ?
O31 C3 O21 51.7(11) 6_554 6_554 ?
O32 C3 O21 141.6(8) . 6_554 ?
C4 C3 O21 80.7(11) 6_554 6_554 ?
O42 C3 O21 104.5(12) . 6_554 ?
O41 C3 O21 61.3(7) 6_554 6_554 ?
OW4 C3 O21 126.4(11) 3_655 6_554 ?
OW4 C3 O21 52.7(8) . 6_554 ?
OW2 C3 O21 107.1(8) 6_554 6_554 ?
O21 C3 O21 74.3(7) 5_554 6_554 ?
O31 C3 O12 145.9(2) 6_554 . ?
O32 C3 O12 57.0(9) . . ?
C4 C3 O12 68.1(7) 6_554 . ?
O42 C3 O12 46.1(3) . . ?
O41 C3 O12 88.7(9) 6_554 . ?
OW4 C3 O12 120.2(8) 3_655 . ?
OW4 C3 O12 52.4(7) . . ?
OW2 C3 O12 103.9(10) 6_554 . ?
O21 C3 O12 148.7(13) 5_554 . ?
O21 C3 O12 100.2(5) 6_554 . ?
O31 C3 O12 145.9(2) 6_554 2_655 ?
O32 C3 O12 57.0(9) . 2_655 ?
C4 C3 O12 68.1(7) 6_554 2_655 ?
O42 C3 O12 46.1(3) . 2_655 ?
O41 C3 O12 88.7(9) 6_554 2_655 ?
OW4 C3 O12 52.4(7) 3_655 2_655 ?
OW4 C3 O12 120.2(8) . 2_655 ?
OW2 C3 O12 103.9(10) 6_554 2_655 ?
O21 C3 O12 100.2(5) 5_554 2_655 ?
O21 C3 O12 148.7(13) 6_554 2_655 ?
O12 C3 O12 68.2(4) . 2_655 ?
O42 C4 O41 121.9(19) 6 . ?
O42 C4 C3 113.1(12) 6 6 ?
O41 C4 C3 124.9(17) . 6 ?
O42 C4 O32 83.8(8) 6 6 ?
O41 C4 O32 154.3(15) . 6 ?
C3 C4 O32 29.4(7) 6 6 ?
O42 C4 O31 140.2(12) 6 . ?
O41 C4 O31 97.9(13) . . ?
C3 C4 O31 27.0(8) 6 . ?
O32 C4 O31 56.4(6) 6 . ?
O42 C4 OW4 98.3(7) 6 6 ?
O41 C4 OW4 103.9(9) . 6 ?
C3 C4 OW4 66.5(10) 6 6 ?
O32 C4 OW4 69.2(9) 6 6 ?
O31 C4 OW4 69.5(9) . 6 ?
O42 C4 OW4 98.3(7) 6 8_455 ?
O41 C4 OW4 103.9(9) . 8_455 ?
C3 C4 OW4 66.5(10) 6 8_455 ?
O32 C4 OW4 69.2(9) 6 8_455 ?
O31 C4 OW4 69.5(9) . 8_455 ?
OW4 C4 OW4 132.9(19) 6 8_455 ?
O42 C4 OW3 35.0(9) 6 5_454 ?
O41 C4 OW3 86.9(13) . 5_454 ?
C3 C4 OW3 148.2(9) 6 5_454 ?
O32 C4 OW3 118.8(6) 6 5_454 ?
O31 C4 OW3 175.2(7) . 5_454 ?
OW4 C4 OW3 109.4(8) 6 5_454 ?
OW4 C4 OW3 109.4(8) 8_455 5_454 ?
O42 C4 O12 44.6(4) 6 6 ?
O41 C4 O12 132.9(9) . 6 ?
C3 C4 O12 87.1(7) 6 6 ?
O32 C4 O12 64.3(4) 6 6 ?
O31 C4 O12 108.5(6) . 6 ?
OW4 C4 O12 54.3(6) 6 6 ?
OW4 C4 O12 121.5(8) 8_455 6 ?
OW3 C4 O12 67.9(4) 5_454 6 ?
O42 C4 O12 44.6(4) 6 5_455 ?
O41 C4 O12 132.9(9) . 5_455 ?
C3 C4 O12 87.1(7) 6 5_455 ?
O32 C4 O12 64.3(4) 6 5_455 ?
O31 C4 O12 108.5(6) . 5_455 ?
OW4 C4 O12 121.5(8) 6 5_455 ?
OW4 C4 O12 54.3(6) 8_455 5_455 ?
OW3 C4 O12 67.9(4) 5_454 5_455 ?
O12 C4 O12 74.2(4) 6 5_455 ?
O42 C4 O21 143.5(3) 6 2 ?
O41 C4 O21 61.4(10) . 2 ?
C3 C4 O21 75.1(8) 6 2 ?
O32 C4 O21 98.6(7) 6 2 ?
O31 C4 O21 54.8(5) . 2 ?
OW4 C4 O21 116.7(8) 6 2 ?
OW4 C4 O21 50.6(7) 8_455 2 ?
OW3 C4 O21 128.5(5) 5_454 2 ?
O12 C4 O21 162.2(8) 6 2 ?
O12 C4 O21 103.8(4) 5_455 2 ?
O42 C4 O21 143.5(3) 6 . ?
O41 C4 O21 61.4(10) . . ?
C3 C4 O21 75.1(8) 6 . ?
O32 C4 O21 98.6(7) 6 . ?
O31 C4 O21 54.8(5) . . ?
OW4 C4 O21 50.6(7) 6 . ?
OW4 C4 O21 116.7(8) 8_455 . ?
OW3 C4 O21 128.5(5) 5_454 . ?
O12 C4 O21 103.8(4) 6 . ?
O12 C4 O21 162.2(8) 5_455 . ?
O21 C4 O21 72.5(5) 2 . ?
O42 OW3 O42 62.5(7) 1_556 2_656 ?
O42 OW3 O22 141.0(2) 1_556 . ?
O42 OW3 O22 141.0(2) 2_656 . ?
O42 OW3 O22 141.0(2) 1_556 2_655 ?
O42 OW3 O22 141.0(2) 2_656 2_655 ?
O22 OW3 O22 49.1(5) . 2_655 ?
O42 OW3 C4 17.9(3) 1_556 6 ?
O42 OW3 C4 80.4(6) 2_656 6 ?
O22 OW3 C4 126.5(3) . 6 ?
O22 OW3 C4 126.5(3) 2_655 6 ?
O42 OW3 C4 80.4(6) 1_556 5_545 ?
O42 OW3 C4 17.9(3) 2_656 5_545 ?
O22 OW3 C4 126.5(3) . 5_545 ?
O22 OW3 C4 126.5(3) 2_655 5_545 ?
C4 OW3 C4 98.2(7) 6 5_545 ?
O42 OW3 OW1 74.7(4) 1_556 2_655 ?
O42 OW3 OW1 74.7(4) 2_656 2_655 ?
O22 OW3 OW1 132.5(6) . 2_655 ?
O22 OW3 OW1 83.4(4) 2_655 2_655 ?
C4 OW3 OW1 78.4(4) 6 2_655 ?
C4 OW3 OW1 78.4(4) 5_545 2_655 ?
O42 OW3 OW1 74.7(4) 1_556 . ?
O42 OW3 OW1 74.7(4) 2_656 . ?
O22 OW3 OW1 83.4(4) . . ?
O22 OW3 OW1 132.5(6) 2_655 . ?
C4 OW3 OW1 78.4(4) 6 . ?
C4 OW3 OW1 78.4(4) 5_545 . ?
OW1 OW3 OW1 144.1(9) 2_655 . ?
O42 OW3 O41 39.8(5) 1_556 6 ?
O42 OW3 O41 102.3(8) 2_656 6 ?
O22 OW3 O41 107.2(5) . 6 ?
O22 OW3 O41 107.2(5) 2_655 6 ?
C4 OW3 O41 21.9(5) 6 6 ?
C4 OW3 O41 120.2(8) 5_545 6 ?
OW1 OW3 O41 84.3(3) 2_655 6 ?
OW1 OW3 O41 84.3(3) . 6 ?
O42 OW3 O41 102.3(8) 1_556 5_545 ?
O42 OW3 O41 39.8(5) 2_656 5_545 ?
O22 OW3 O41 107.2(5) . 5_545 ?
O22 OW3 O41 107.2(5) 2_655 5_545 ?
C4 OW3 O41 120.2(8) 6 5_545 ?
C4 OW3 O41 21.9(5) 5_545 5_545 ?
OW1 OW3 O41 84.3(3) 2_655 5_545 ?
OW1 OW3 O41 84.3(3) . 5_545 ?
O41 OW3 O41 142.1(11) 6 5_545 ?
C3 OW4 C1 95.2(10) . . ?
C3 OW4 O21 77.7(9) . 6_554 ?
C1 OW4 O21 166.2(19) . 6_554 ?
C3 OW4 O12 78.6(8) . . ?
C1 OW4 O12 24.1(4) . . ?
O21 OW4 O12 142.2(17) 6_554 . ?
C3 OW4 OW2 161.7(19) . 1_554 ?
C1 OW4 OW2 77.3(10) . 1_554 ?
O21 OW4 OW2 105.8(13) 6_554 1_554 ?
O12 OW4 OW2 88.7(11) . 1_554 ?
C3 OW4 C4 30.0(10) . 6_554 ?
C1 OW4 C4 91.9(10) . 6_554 ?
O21 OW4 C4 76.0(10) 6_554 6_554 ?
O12 OW4 C4 68.8(8) . 6_554 ?
OW2 OW4 C4 132.4(19) 1_554 6_554 ?
C3 OW4 O32 23.0(6) . . ?
C1 OW4 O32 74.7(8) . . ?
O21 OW4 O32 99.9(9) 6_554 . ?
O12 OW4 O32 63.0(7) . . ?
OW2 OW4 O32 151.4(13) 1_554 . ?
C4 OW4 O32 43.6(5) 6_554 . ?
C3 OW4 O31 22.4(4) . 6_554 ?
C1 OW4 O31 115.8(11) . 6_554 ?
O21 OW4 O31 59.6(6) 6_554 6_554 ?
O12 OW4 O31 100.9(9) . 6_554 ?
OW2 OW4 O31 164.9(16) 1_554 6_554 ?
C4 OW4 O31 44.5(6) 6_554 6_554 ?
O32 OW4 O31 41.1(5) . 6_554 ?
C3 OW4 O11 117.4(11) . . ?
C1 OW4 O11 22.3(4) . . ?
O21 OW4 O11 159.7(18) 6_554 . ?
O12 OW4 O11 41.4(5) . . ?
OW2 OW4 O11 55.5(9) 1_554 . ?
C4 OW4 O11 109.7(11) 6_554 . ?
O32 OW4 O11 97.0(10) . . ?
O31 OW4 O11 138.1(12) 6_554 . ?
C3 OW4 OW1 73.1(11) . 6_554 ?
C1 OW4 OW1 132.9(19) . 6_554 ?
O21 OW4 OW1 56.7(7) 6_554 6_554 ?
O12 OW4 OW1 139.7(16) . 6_554 ?
OW2 OW4 OW1 124.2(12) 1_554 6_554 ?
C4 OW4 OW1 97.2(10) 6_554 6_554 ?
O32 OW4 OW1 80.6(11) . 6_554 ?
O31 OW4 OW1 53.1(9) 6_554 6_554 ?
O11 OW4 OW1 138.1(18) . 6_554 ?

loop_
_geom_bond_atom_site_label_1
_geom_bond_atom_site_label_2
_geom_bond_distance
_geom_bond_site_symmetry_2
_geom_bond_publ_flag
Zr1 O32 2.180(11) . ?
Zr1 O32 2.180(11) 2_655 ?
Zr1 O22 2.188(11) 2_655 ?
Zr1 O22 2.188(11) . ?
Zr1 O12 2.191(12) . ?
Zr1 O12 2.191(12) 2_655 ?
Zr1 O42 2.193(11) 2_655 ?
Zr1 O42 2.193(11) . ?
Zr1 OW3 3.88(2) 1_554 ?
Zr1 OW4 4.09(3) 4 ?
Zr1 OW4 4.09(3) 3_655 ?
Zr1 OW4 4.09(3) 2_655 ?
Cd2 O21 2.28(2) . ?
Cd2 O21 2.28(2) 2 ?
Cd2 O41 2.286(17) 2 ?
Cd2 O41 2.286(17) . ?
Cd2 O31 2.556(17) . ?
Cd2 O31 2.556(17) 2 ?
Cd2 O11 2.64(2) 2 ?
Cd2 O11 2.64(2) . ?
Cd2 OW1 4.19(2) . ?
Cd2 OW1 4.19(2) 2 ?
Cd2 OW2 4.24(3) 2_554 ?
Cd2 OW2 4.24(3) 1_554 ?
Cd1 OW2 2.27(3) . ?
Cd1 OW2 2.27(3) 2 ?
Cd1 OW1 2.30(3) . ?
Cd1 OW1 2.30(3) 2 ?
Cd1 O11 2.39(2) 1_556 ?
Cd1 O11 2.39(2) 2_556 ?
Cd1 O31 2.49(2) 2 ?
Cd1 O31 2.49(2) . ?
Cd1 O12 3.797(12) 1_556 ?
Cd1 O12 3.797(12) 2_556 ?
Cd1 O32 3.828(12) 5_445 ?
Cd1 O32 3.828(12) 6 ?
O11 C1 1.229(16) . ?
O11 O12 2.219(14) . ?
O11 Cd1 2.39(2) 1_554 ?
O11 C2 2.43(2) . ?
O11 O11 2.731(16) 2 ?
O11 OW1 2.77(3) 1_554 ?
O11 O21 2.92(4) . ?
O11 OW2 2.92(3) 2_554 ?
O11 OW2 2.92(3) 1_554 ?
O31 C3 1.220(17) 6 ?
O31 O32 2.228(11) 6 ?
O31 C4 2.39(3) . ?
O31 O31 2.724(14) 2 ?
O31 OW2 2.80(4) . ?
O31 O41 2.89(4) . ?
O31 OW1 2.94(3) . ?
O31 OW1 2.94(3) 2 ?
O21 C2 1.307(17) . ?
O21 O22 2.273(18) . ?
O21 C1 2.54(3) . ?
O21 OW4 2.99(4) 6 ?
O21 OW4 2.99(4) 7_545 ?
O21 OW1 3.04(3) . ?
O21 O31 3.076(17) 2 ?
O22 C2 1.287(15) . ?
O22 C1 2.39(2) . ?
O22 O12 2.562(18) . ?
O22 O22 2.58(2) 2_655 ?
O22 O32 2.708(10) . ?
O22 O32 2.708(10) 2_655 ?
O22 OW3 3.11(2) . ?
O41 C4 1.34(3) . ?
O41 O42 2.321(18) 6 ?
O41 C3 2.58(6) 6 ?
O41 OW2 3.03(3) 1_554 ?
O41 O11 3.08(2) 2 ?
O41 O21 3.33(2) 2 ?
O12 C1 1.25(2) . ?
O12 C2 2.352(19) . ?
O12 OW1 2.49(2) 1_554 ?
O12 O42 2.687(10) . ?
O12 O42 2.687(10) 2_655 ?
O12 OW4 3.01(3) 4 ?
O12 OW4 3.01(3) . ?
O32 C3 1.23(3) . ?
O32 O31 2.228(11) 6_554 ?
O32 C4 2.33(2) 6_554 ?
O32 OW2 2.49(3) 6_554 ?
O32 O42 2.545(18) . ?
O32 O22 2.708(10) 2_655 ?
O32 OW4 3.15(4) . ?
O32 OW4 3.15(4) 3_655 ?
OW1 O12 2.49(2) 1_556 ?
OW1 O11 2.77(3) 1_556 ?
OW1 O31 2.94(3) 2 ?
OW1 C1 2.94(3) 1_556 ?
OW1 OW2 3.35(3) 2 ?
OW1 OW2 3.35(3) . ?
OW1 OW4 3.37(5) 7_545 ?
OW2 O32 2.49(3) 6 ?
OW2 C3 2.91(6) 6 ?
OW2 O11 2.92(3) 2_556 ?
OW2 O11 2.92(3) 1_556 ?
OW2 O41 3.03(3) 1_556 ?
OW2 OW4 3.03(4) 1_556 ?
OW2 OW4 3.03(4) 3_556 ?
OW2 OW1 3.35(3) 2 ?
O42 C4 1.31(2) 6_554 ?
O42 O41 2.321(18) 6_554 ?
O42 C3 2.40(3) . ?
O42 OW3 2.45(2) 1_554 ?
O42 O42 2.55(2) 2_655 ?
O42 O12 2.687(10) 2_655 ?
O42 O31 3.49(2) 6_554 ?
C1 C2 1.564(19) . ?
C1 OW1 2.94(3) 1_554 ?
C1 OW4 2.97(3) . ?
C1 OW4 2.97(3) 4 ?
C1 O41 3.653(18) 2 ?
C1 O32 3.720(12) 2_655 ?
C2 OW4 3.46(4) 6 ?
C2 OW4 3.46(4) 7_545 ?
C2 O32 3.462(11) 2_655 ?
C2 OW4 3.59(4) 4 ?
C2 OW4 3.59(4) . ?
C2 O41 3.752(13) 2 ?
C3 O31 1.220(17) 6_554 ?
C3 C4 1.57(5) 6_554 ?
C3 O41 2.58(6) 6_554 ?
C3 OW4 2.87(3) 3_655 ?
C3 OW4 2.87(3) . ?
C3 OW2 2.91(6) 6_554 ?
C3 O21 3.68(2) 5_554 ?
C3 O21 3.68(2) 6_554 ?
C3 O12 3.723(13) 2_655 ?
C4 O42 1.31(2) 6 ?
C4 C3 1.57(5) 6 ?
C4 O32 2.33(2) 6 ?
C4 OW4 3.11(4) 6 ?
C4 OW4 3.11(4) 8_455 ?
C4 OW3 3.41(2) 5_454 ?
C4 O12 3.458(12) 6 ?
C4 O12 3.458(12) 5_455 ?
C4 O21 3.757(17) 2 ?
OW3 O42 2.45(2) 1_556 ?
OW3 O42 2.45(2) 2_656 ?
OW3 O22 3.11(2) 2_655 ?
OW3 C4 3.41(2) 6 ?
OW3 C4 3.41(2) 5_545 ?
OW3 OW1 3.59(3) 2_655 ?
OW3 O41 3.59(2) 6 ?
OW3 O41 3.59(2) 5_545 ?
OW4 O21 2.99(4) 6_554 ?
OW4 OW2 3.03(4) 1_554 ?
OW4 C4 3.11(4) 6_554 ?
OW4 O31 3.19(3) 6_554 ?
OW4 OW1 3.37(5) 6_554 ?
